data_2017095
loop_
_publ_author_name
'Lu, Jianjiang'
'Jalilov, Almaz S.'
'Kochi, Jay K.'

_publ_section_title
;
 <i>N</i>,<i>N</i>'-Dimethylpyrazinediium bis(tetrafluoroborate) and
 <i>N</i>,<i>N</i>'-diethylpyrazinediium bis(tetrafluoroborate): new
 examples of anion--\p triads
;
_journal_coeditor_code GG3186
_journal_issue 5
_journal_name_full 'Acta Crystallographica Section C'
_journal_page_first o226
_journal_page_last o228
_journal_paper_doi 10.1107/S0108270109005277
_journal_volume 65
_journal_year 2009
_chemical_formula_iupac 'C6 H10 N2 2+, 2B F4 -'
_chemical_formula_moiety 'C6 H10 N2 2+, 2(B F4 -)'
_chemical_formula_sum 'C6 H10 B2 F8 N2'
_chemical_formula_weight 283.78
_chemical_name_systematic
;
<i>N</i>,<i>N</i>'-Dimethyldipyrazinium bis(tetrafluoroborate)
;
_space_group_IT_number 14
_symmetry_cell_setting monoclinic
_symmetry_space_group_name_Hall '-P 2ybc'
_symmetry_space_group_name_H-M 'P 1 21/c 1'
_atom_sites_solution_hydrogens geom
_atom_sites_solution_primary direct
_atom_sites_solution_secondary difmap
_audit_creation_method SHELXL-97
_cell_angle_alpha 90.00
_cell_angle_beta 103.557(4)
_cell_angle_gamma 90.00
_cell_formula_units_Z 2
_cell_length_a 5.6227(14)
_cell_length_b 14.884(4)
_cell_length_c 6.7419(17)
_cell_measurement_reflns_used 2068
_cell_measurement_temperature 173(2)
_cell_measurement_theta_max 29.49
_cell_measurement_theta_min 2.74
_cell_volume 548.5(2)
_computing_cell_refinement 'SAINT (Bruker, 2003)'
_computing_data_collection 'SMART (Bruker, 2003)'
_computing_data_reduction 'SAINT (Bruker, 2003) and SADABS (Bruker, 2003)'
_computing_molecular_graphics 'XP (Bruker, 1999)'
_computing_publication_material 'SHELXTL (Sheldrick, 2008) and XCIF (Bruker, 1999)'
_computing_structure_refinement 'SHELXTL (Sheldrick, 2008)'
_computing_structure_solution 'SHELXTL (Sheldrick, 2008)'
_diffrn_ambient_temperature 173(2)
_diffrn_measured_fraction_theta_full 0.991
_diffrn_measured_fraction_theta_max 0.963
_diffrn_measurement_device 'Bruker SMART'
_diffrn_measurement_method \w
_diffrn_radiation_monochromator graphite
_diffrn_radiation_source 'sealed tube'
_diffrn_radiation_type MoK\a
_diffrn_radiation_wavelength 0.71073
_diffrn_reflns_av_R_equivalents 0.0288
_diffrn_reflns_av_sigmaI/netI 0.0257
_diffrn_reflns_limit_h_max 7
_diffrn_reflns_limit_h_min -7
_diffrn_reflns_limit_k_max 21
_diffrn_reflns_limit_k_min -20
_diffrn_reflns_limit_l_max 9
_diffrn_reflns_limit_l_min -9
_diffrn_reflns_number 5874
_diffrn_reflns_theta_full 29.90
_diffrn_reflns_theta_max 30.54
_diffrn_reflns_theta_min 2.74
_diffrn_standards_decay_% 0
_diffrn_standards_interval_count 0
_diffrn_standards_interval_time 0
_diffrn_standards_number 0
_exptl_absorpt_coefficient_mu 0.197
_exptl_absorpt_correction_T_max 1.000
_exptl_absorpt_correction_T_min 0.776
_exptl_absorpt_correction_type multi-scan
_exptl_absorpt_process_details '(SADABS; Sheldrick, 1996)'
_exptl_crystal_colour colourless
_exptl_crystal_density_diffrn 1.718
_exptl_crystal_density_method 'not measured'
_exptl_crystal_description block
_exptl_crystal_F_000 284
_exptl_crystal_size_max 0.14
_exptl_crystal_size_mid 0.14
_exptl_crystal_size_min 0.10
_refine_diff_density_max 0.494
_refine_diff_density_min -0.344
_refine_ls_extinction_method none
_refine_ls_goodness_of_fit_ref 1.079
_refine_ls_hydrogen_treatment constr
_refine_ls_matrix_type full
_refine_ls_number_parameters 83
_refine_ls_number_reflns 1617
_refine_ls_number_restraints 0
_refine_ls_restrained_S_all 1.079
_refine_ls_R_factor_all 0.0567
_refine_ls_R_factor_gt 0.0477
_refine_ls_shift/su_max 0.000
_refine_ls_shift/su_mean 0.000
_refine_ls_structure_factor_coef Fsqd
_refine_ls_weighting_details 'calc w=1/[\s^2^(Fo^2^)+(0.0592P)^2^+0.2138P] where P=(Fo^2^+2Fc^2^)/3'
_refine_ls_weighting_scheme calc
_refine_ls_wR_factor_gt 0.1234
_refine_ls_wR_factor_ref 0.1314
_reflns_number_gt 1331
_reflns_number_total 1617
_reflns_threshold_expression I>2\s(I)
_cod_data_source_file gg3186.cif
_cod_data_source_block I
_cod_original_sg_symbol_H-M 'P 21/c'
_cod_database_code 2017095
_cod_database_fobs_code 2017095

loop_
_symmetry_equiv_pos_as_xyz
'x, y, z'
'-x, y+1/2, -z+1/2'
'-x, -y, -z'
'x, -y-1/2, z-1/2'

loop_
_atom_site_type_symbol
_atom_site_label
_atom_site_fract_x
_atom_site_fract_y
_atom_site_fract_z
_atom_site_U_iso_or_equiv
_atom_site_adp_type
_atom_site_calc_flag
_atom_site_refinement_flags
_atom_site_occupancy
_atom_site_disorder_assembly
_atom_site_disorder_group
C C1 0.1283(2) 0.51841(10) -0.14178(19) 0.0263(3) Uani d . 1 . .
H H1 0.2181 0.5309 -0.2417 0.032 Uiso calc R 1 . .
C C2 -0.0206(2) 0.56442(10) 0.1367(2) 0.0266(3) Uani d . 1 . .
H H2 -0.0357 0.6094 0.2330 0.032 Uiso calc R 1 . .
C C3 0.2166(3) 0.67158(10) -0.0107(2) 0.0329(3) Uani d . 1 . .
H H3A 0.3547 0.6787 0.1076 0.049 Uiso calc R 1 . .
H H3B 0.0937 0.7179 -0.0072 0.049 Uiso calc R 1 . .
H H3C 0.2744 0.6778 -0.1364 0.049 Uiso calc R 1 . .
N N1 0.1057(2) 0.58116(8) -0.00507(17) 0.0245(3) Uani d . 1 . .
B B1 -0.3820(3) 0.63391(13) 0.5878(3) 0.0338(4) Uani d . 1 . .
F F1 -0.2778(2) 0.71657(9) 0.6478(2) 0.0583(4) Uani d . 1 . .
F F2 -0.2392(3) 0.58902(10) 0.4808(2) 0.0704(5) Uani d . 1 . .
F F3 -0.39212(18) 0.58310(9) 0.75906(16) 0.0491(3) Uani d . 1 . .
F F4 -0.6186(2) 0.64571(8) 0.47351(19) 0.0572(4) Uani d . 1 . .

loop_
_atom_site_aniso_label
_atom_site_aniso_U_11
_atom_site_aniso_U_22
_atom_site_aniso_U_33
_atom_site_aniso_U_12
_atom_site_aniso_U_13
_atom_site_aniso_U_23
C1 0.0222(6) 0.0356(7) 0.0224(6) -0.0008(5) 0.0082(4) -0.0006(5)
C2 0.0240(6) 0.0350(7) 0.0221(6) -0.0004(5) 0.0084(5) -0.0030(5)
C3 0.0328(7) 0.0305(7) 0.0371(8) -0.0069(6) 0.0115(6) -0.0015(6)
N1 0.0201(5) 0.0301(6) 0.0235(5) -0.0014(4) 0.0059(4) -0.0003(4)
B1 0.0326(8) 0.0418(9) 0.0279(8) 0.0097(6) 0.0088(6) 0.0024(6)
F1 0.0478(7) 0.0569(7) 0.0644(8) -0.0056(5) 0.0011(6) -0.0073(6)
F2 0.0971(11) 0.0701(9) 0.0626(8) 0.0284(7) 0.0564(8) 0.0068(6)
F3 0.0307(5) 0.0808(8) 0.0376(6) 0.0085(5) 0.0115(4) 0.0199(5)
F4 0.0485(6) 0.0490(6) 0.0578(7) 0.0072(5) -0.0202(5) 0.0032(5)

loop_
_atom_type_symbol
_atom_type_description
_atom_type_scat_dispersion_real
_atom_type_scat_dispersion_imag
_atom_type_scat_source
C C 0.0033 0.0016 'International Tables Vol C Tables 4.2.6.8 and 6.1.1.4'
H H 0.0000 0.0000 'International Tables Vol C Tables 4.2.6.8 and 6.1.1.4'
B B 0.0013 0.0007 'International Tables Vol C Tables 4.2.6.8 and 6.1.1.4'
N N 0.0061 0.0033 'International Tables Vol C Tables 4.2.6.8 and 6.1.1.4'
F F 0.0171 0.0103 'International Tables Vol C Tables 4.2.6.8 and 6.1.1.4'

loop_
_geom_angle_atom_site_label_1
_geom_angle_atom_site_label_2
_geom_angle_atom_site_label_3
_geom_angle_site_symmetry_1
_geom_angle_site_symmetry_3
_geom_angle
_geom_angle_publ_flag
N1 C1 C2 . 3_565 119.61(12) ?
N1 C1 H1 . . 120.2 ?
C2 C1 H1 3_565 . 120.2 ?
N1 C2 C1 . 3_565 119.56(12) ?
N1 C2 H2 . . 120.2 ?
C1 C2 H2 3_565 . 120.2 ?
N1 C3 H3A . . 109.5 ?
N1 C3 H3B . . 109.5 ?
H3A C3 H3B . . 109.5 ?
N1 C3 H3C . . 109.5 ?
H3A C3 H3C . . 109.5 ?
H3B C3 H3C . . 109.5 ?
C1 N1 C2 . . 120.83(12) ?
C1 N1 C3 . . 120.37(12) ?
C2 N1 C3 . . 118.78(12) ?
F2 B1 F1 . . 109.10(16) ?
F2 B1 F4 . . 111.95(15) ?
F1 B1 F4 . . 109.67(14) ?
F2 B1 F3 . . 108.31(14) ?
F1 B1 F3 . . 109.72(14) ?
F4 B1 F3 . . 108.06(14) ?

loop_
_geom_bond_atom_site_label_1
_geom_bond_atom_site_label_2
_geom_bond_site_symmetry_2
_geom_bond_distance
_geom_bond_publ_flag
C1 N1 . 1.3389(18) ?
C1 C2 3_565 1.378(2) ?
C1 H1 . 0.9500 ?
C2 N1 . 1.3411(18) ?
C2 C1 3_565 1.378(2) ?
C2 H2 . 0.9500 ?
C3 N1 . 1.4873(19) ?
C3 H3A . 0.9800 ?
C3 H3B . 0.9800 ?
C3 H3C . 0.9800 ?
B1 F2 . 1.373(2) ?
B1 F1 . 1.382(2) ?
B1 F4 . 1.383(2) ?
B1 F3 . 1.393(2) ?

loop_
_geom_hbond_atom_site_label_D
_geom_hbond_atom_site_label_H
_geom_hbond_atom_site_label_A
_geom_hbond_site_symmetry_A
_geom_hbond_distance_DH
_geom_hbond_distance_HA
_geom_hbond_distance_DA
_geom_hbond_angle_DHA
_geom_hbond_publ_flag
C1 H1 F2 3_565 0.95 2.43 2.973(2) 116 yes
C2 H2 F2 1_555 0.95 2.26 2.892(2) 124 yes
C1 H1 F3 1_654 0.95 2.32 3.081(2) 136 yes
C2 H2 F4 1_655 0.95 2.58 3.053(2) 111 yes
